data_4338461
loop_
_publ_author_name
'Rosario-Amorin, Daniel'
'Ouizem, Sabrina'
'Dickie, Diane A.'
'Paine, Robert T.'
'Cramer, Roger E.'
'Hay, Benjamin P.'
'Podair, Julien'
'Delmau, L&#x00E6;titia H'

_publ_section_title
;
 Synthesis and lanthanide coordination chemistry of phosphine oxide
 decorated dibenzothiophene and dibenzothiophene sulfone platforms.
;
_journal_issue 11
_journal_name_full 'Inorganic chemistry'
_journal_page_first 5698
_journal_page_last 5711
_journal_paper_doi 10.1021/ic500471w
_journal_volume 53
_journal_year 2014
_chemical_formula_sum 'C84 H74 N10 O23 P4 Pr2 S2'
_chemical_formula_weight 2061.35
_space_group_crystal_system triclinic
_space_group_IT_number 2
_space_group_name_Hall '-P 1'
_space_group_name_H-M_alt 'P -1'
_symmetry_space_group_name_Hall '-P 1'
_symmetry_space_group_name_H-M 'P -1'
_atom_sites_solution_hydrogens mixed
_atom_sites_solution_primary direct
_atom_sites_solution_secondary difmap
_cell_angle_alpha 93.358(2)
_cell_angle_beta 105.040(2)
_cell_angle_gamma 104.222(2)
_cell_formula_units_Z 2
_cell_length_a 12.2302(4)
_cell_length_b 18.6944(6)
_cell_length_c 20.9282(8)
_cell_measurement_reflns_used 9938
_cell_measurement_temperature 173.(2)
_cell_measurement_theta_max 26.0108
_cell_measurement_theta_min 2.5993
_cell_volume 4441.0(3)
_computing_cell_refinement 'SAINT V7.68A (Bruker AXS, 2009)'
_computing_data_reduction 'SAINT V7.68A (Bruker AXS, 2009)'
_computing_structure_refinement 'SHELXL-97 (Sheldrick, 2008)'
_computing_structure_solution 'SHELXS-97 (Sheldrick, 2008)'
_diffrn_ambient_temperature 173.(2)
_diffrn_detector_area_resol_mean 8.3333
_diffrn_measured_fraction_theta_full 0.991
_diffrn_measured_fraction_theta_max 0.991
_diffrn_radiation_monochromator graphite
_diffrn_radiation_type 'Mo K\a'
_diffrn_radiation_wavelength 0.71073
_diffrn_reflns_av_R_equivalents 0.0000
_diffrn_reflns_av_unetI/netI 0.0651
_diffrn_reflns_limit_h_max 15
_diffrn_reflns_limit_h_min -15
_diffrn_reflns_limit_k_max 24
_diffrn_reflns_limit_k_min -24
_diffrn_reflns_limit_l_max 27
_diffrn_reflns_limit_l_min 0
_diffrn_reflns_number 20352
_diffrn_reflns_theta_full 27.56
_diffrn_reflns_theta_max 27.56
_diffrn_reflns_theta_min 1.79
_diffrn_source 'fine-focus tube'
_exptl_absorpt_coefficient_mu 1.282
_exptl_absorpt_correction_T_max 0.76
_exptl_absorpt_correction_T_min 0.61
_exptl_absorpt_correction_type multi-scan
_exptl_absorpt_process_details 'SADABS V2012/1 (Bruker AXS Inc.)'
_exptl_crystal_colour colourless
_exptl_crystal_density_diffrn 1.542
_exptl_crystal_density_method 'not measured'
_exptl_crystal_description block
_exptl_crystal_F_000 2084
_exptl_crystal_size_max 0.391
_exptl_crystal_size_mid 0.240
_exptl_crystal_size_min 0.228
_refine_diff_density_max 1.730
_refine_diff_density_min -0.935
_refine_ls_extinction_method none
_refine_ls_goodness_of_fit_ref 1.108
_refine_ls_hydrogen_treatment mixed
_refine_ls_matrix_type full
_refine_ls_number_parameters 1136
_refine_ls_number_reflns 20329
_refine_ls_number_restraints 2
_refine_ls_restrained_S_all 1.108
_refine_ls_R_factor_all 0.0822
_refine_ls_R_factor_gt 0.0504
_refine_ls_shift/su_max 0.001
_refine_ls_shift/su_mean 0.000
_refine_ls_structure_factor_coef Fsqd
_refine_ls_weighting_details 'w=1/[\s^2^(Fo^2^)+(0.0694P)^2^] where P=(Fo^2^+2Fc^2^)/3'
_refine_ls_weighting_scheme calc
_refine_ls_wR_factor_gt 0.1234
_refine_ls_wR_factor_ref 0.1343
_reflns_number_gt 14326
_reflns_number_total 20329
_reflns_threshold_expression 'I > 2\s(I)'
_cod_data_source_file ic500471w_si_001.cif
_cod_data_source_block twin4_{[Pr(8)(NO3)3(MeCN).[Pr(8)(NO3)3(H2O)}.3MeCN
_cod_depositor_comments 'Adding full bibliography for 4338458--4338465.cif.'
_cod_database_code 4338461

loop_
_space_group_symop_operation_xyz
'x, y, z'
'-x, -y, -z'

loop_
_atom_site_type_symbol
_atom_site_label
_atom_site_fract_x
_atom_site_fract_y
_atom_site_fract_z
_atom_site_U_iso_or_equiv
_atom_site_adp_type
_atom_site_calc_flag
_atom_site_refinement_flags_adp
_atom_site_refinement_flags_posn
_atom_site_occupancy
Pr Pr1 0.40355(2) 0.64764(2) 0.15692(2) 0.02541(8) Uani d . . 1
Pr Pr2 -0.06956(2) 0.20090(2) 0.35342(2) 0.02277(7) Uani d . . 1
S S1 0.15426(10) 0.54821(6) 0.04515(6) 0.0271(2) Uani d . . 1
S S2 -0.02384(9) 0.08161(6) 0.46089(6) 0.0244(2) Uani d . . 1
P P1 0.27427(10) 0.47232(6) 0.22189(6) 0.0256(3) Uani d . . 1
P P2 0.30889(11) 0.74623(6) 0.00698(6) 0.0268(3) Uani d . . 1
P P3 0.21081(10) 0.28321(6) 0.49241(6) 0.0246(2) Uani d . . 1
P P4 -0.30194(10) 0.02021(6) 0.29606(6) 0.0257(3) Uani d . . 1
O O1 0.3572(3) 0.53417(16) 0.20125(17) 0.0314(7) Uani d . . 1
O O2 0.3671(3) 0.70827(18) 0.06214(16) 0.0343(8) Uani d . . 1
O O3 0.0921(3) 0.27062(17) 0.44217(16) 0.0301(7) Uani d . . 1
O O4 -0.2438(3) 0.10197(16) 0.31875(17) 0.0304(7) Uani d . . 1
O O5 0.4581(4) 0.69018(19) 0.28138(19) 0.0509(10) Uani d . . 1
O O6 0.5376(4) 0.7711(2) 0.2274(2) 0.0527(11) Uani d . . 1
O O7 0.5612(3) 0.79789(19) 0.33312(19) 0.0422(9) Uani d . . 1
O O8 0.5966(3) 0.6945(2) 0.1255(2) 0.0517(11) Uani d . . 1
O O9 0.6112(3) 0.6349(2) 0.2093(2) 0.0505(10) Uani d . . 1
O O10 0.7692(3) 0.6893(2) 0.18390(19) 0.0450(9) Uani d . . 1
O O11 0.2097(3) 0.6303(2) 0.1920(2) 0.0553(11) Uani d . . 1
O O12 0.2849(5) 0.7392(3) 0.1745(3) 0.0903(19) Uani d . . 1
O O13 0.1263(5) 0.7169(3) 0.2076(3) 0.099(2) Uani d . . 1
O O14 -0.0325(3) 0.07457(19) 0.3125(2) 0.0412(9) Uani d . . 1
O O15 0.1197(3) 0.1662(2) 0.3487(2) 0.0584(12) Uani d . . 1
O O16 0.1371(4) 0.0604(3) 0.3124(3) 0.0702(14) Uani d . . 1
O O17 0.0150(3) 0.2867(2) 0.2765(2) 0.0490(10) Uani d . . 1
O O18 -0.0956(3) 0.1795(2) 0.22677(19) 0.0490(10) Uani d . . 1
O O19 -0.0191(4) 0.2596(2) 0.1700(2) 0.0568(11) Uani d . . 1
O O20 -0.0861(3) 0.33548(19) 0.3713(2) 0.0473(10) Uani d . . 1
O O21 -0.2231(3) 0.26234(19) 0.2920(2) 0.0452(10) Uani d . . 1
O O22 -0.2041(4) 0.3816(2) 0.3000(2) 0.0663(13) Uani d . . 1
O O23 -0.1689(3) 0.2120(2) 0.44197(19) 0.0392(8) Uani d . D 1
H H23B -0.224(4) 0.186(3) 0.453(3) 0.047 Uiso d U D 1
H H23C -0.158(5) 0.244(2) 0.474(2) 0.047 Uiso d U D 1
N N1 0.5167(3) 0.7540(2) 0.2814(2) 0.0310(9) Uani d . . 1
N N2 0.6621(3) 0.6731(2) 0.1739(2) 0.0312(9) Uani d . . 1
N N3 0.2018(5) 0.6939(3) 0.1900(3) 0.0564(14) Uani d . . 1
N N4 0.0765(4) 0.0997(3) 0.3245(2) 0.0414(11) Uani d . . 1
N N5 -0.0335(3) 0.2424(2) 0.22314(18) 0.0226(8) Uani d . . 1
N N6 -0.1736(4) 0.3272(2) 0.3205(2) 0.0388(10) Uani d . . 1
N N7 -0.0820(4) 0.3026(3) -0.4307(3) 0.0507(12) Uani d . . 1
N N8 0.4402(4) 0.5358(3) 0.0826(3) 0.0538(13) Uani d . . 1
C C1 0.1675(4) 0.5510(2) -0.0363(2) 0.0256(10) Uani d . . 1
C C2 0.1731(4) 0.6130(3) -0.0712(2) 0.0294(10) Uani d . . 1
C C3 0.1829(4) 0.6042(3) -0.1356(2) 0.0347(11) Uani d . . 1
H H3A 0.1876 0.6454 -0.1603 0.042 Uiso calc U R 1
C C4 0.1861(5) 0.5356(3) -0.1650(3) 0.0426(13) Uani d . . 1
H H4A 0.194 0.5313 -0.2089 0.051 Uiso calc U R 1
C C5 0.1777(5) 0.4735(3) -0.1307(3) 0.0400(13) Uani d . . 1
H H5A 0.1783 0.4269 -0.151 0.048 Uiso calc U R 1
C C6 0.1685(4) 0.4819(2) -0.0653(2) 0.0297(10) Uani d . . 1
C C7 0.1598(4) 0.4253(3) -0.0209(2) 0.0313(11) Uani d . . 1
C C8 0.1580(5) 0.3508(3) -0.0323(3) 0.0373(12) Uani d . . 1
H H8A 0.1623 0.3304 -0.074 0.045 Uiso calc U R 1
C C9 0.1500(5) 0.3074(3) 0.0178(3) 0.0409(13) Uani d . . 1
H H9A 0.148 0.2565 0.0101 0.049 Uiso calc U R 1
C C10 0.1445(4) 0.3357(3) 0.0793(3) 0.0334(11) Uani d . . 1
H H10A 0.1411 0.3041 0.1131 0.04 Uiso calc U R 1
C C11 0.1438(4) 0.4092(2) 0.0925(2) 0.0269(10) Uani d . . 1
C C12 0.1521(4) 0.4533(2) 0.0413(2) 0.0256(10) Uani d . . 1
C C13 0.1329(4) 0.4383(2) 0.1585(2) 0.0274(10) Uani d . . 1
H H13A 0.0816 0.398 0.1746 0.033 Uiso calc U R 1
H H13B 0.0946 0.4793 0.152 0.033 Uiso calc U R 1
C C14 0.2450(4) 0.5010(2) 0.2985(2) 0.0275(10) Uani d . . 1
C C15 0.3300(4) 0.5572(3) 0.3432(3) 0.0351(12) Uani d . . 1
H H15A 0.3998 0.5807 0.3323 0.042 Uiso calc U R 1
C C16 0.3149(5) 0.5797(3) 0.4039(3) 0.0435(13) Uani d . . 1
H H16A 0.3736 0.6187 0.4342 0.052 Uiso calc U R 1
C C17 0.2163(6) 0.5458(3) 0.4195(3) 0.0491(15) Uani d . . 1
H H17A 0.2061 0.5611 0.4612 0.059 Uiso calc U R 1
C C18 0.1300(5) 0.4893(3) 0.3758(3) 0.0420(13) Uani d . . 1
H H18A 0.0611 0.4658 0.3876 0.05 Uiso calc U R 1
C C19 0.1438(4) 0.4670(3) 0.3151(3) 0.0353(11) Uani d . . 1
H H19A 0.0841 0.4285 0.2847 0.042 Uiso calc U R 1
C C20 0.3378(4) 0.3961(2) 0.2356(2) 0.0252(10) Uani d . . 1
C C21 0.2814(4) 0.3332(3) 0.2594(3) 0.0333(11) Uani d . . 1
H H21A 0.2083 0.3306 0.2684 0.04 Uiso calc U R 1
C C22 0.3321(5) 0.2746(3) 0.2700(3) 0.0377(12) Uani d . . 1
H H22A 0.2934 0.2317 0.2859 0.045 Uiso calc U R 1
C C23 0.4382(5) 0.2784(3) 0.2576(3) 0.0435(13) Uani d . . 1
H H23A 0.4726 0.2382 0.2651 0.052 Uiso calc U R 1
C C24 0.4952(5) 0.3402(3) 0.2342(3) 0.0404(13) Uani d . . 1
H H24A 0.5684 0.3423 0.2257 0.048 Uiso calc U R 1
C C25 0.4453(4) 0.3991(3) 0.2233(2) 0.0330(11) Uani d . . 1
H H25A 0.4847 0.4417 0.2074 0.04 Uiso calc U R 1
C C26 0.1671(4) 0.6871(2) -0.0402(2) 0.0304(10) Uani d . . 1
H H26A 0.1155 0.6774 -0.0104 0.036 Uiso calc U R 1
H H26B 0.131 0.7135 -0.076 0.036 Uiso calc U R 1
C C27 0.4010(4) 0.7695(2) -0.0467(2) 0.0270(10) Uani d . . 1
C C28 0.5195(4) 0.7725(2) -0.0219(3) 0.0317(11) Uani d . . 1
H H28A 0.5474 0.7569 0.0203 0.038 Uiso calc U R 1
C C29 0.5964(5) 0.7981(3) -0.0589(3) 0.0405(13) Uani d . . 1
H H29A 0.6776 0.8015 -0.0413 0.049 Uiso calc U R 1
C C30 0.5567(5) 0.8189(3) -0.1206(3) 0.0414(13) Uani d . . 1
H H30A 0.6104 0.8362 -0.1456 0.05 Uiso calc U R 1
C C31 0.4384(5) 0.8146(3) -0.1467(3) 0.0381(12) Uani d . . 1
H H31A 0.4103 0.8277 -0.1899 0.046 Uiso calc U R 1
C C32 0.3619(4) 0.7912(3) -0.1091(3) 0.0336(11) Uani d . . 1
H H32A 0.2813 0.7898 -0.1261 0.04 Uiso calc U R 1
C C33 0.2874(4) 0.8330(3) 0.0348(2) 0.0317(11) Uani d . . 1
C C34 0.1816(6) 0.8466(4) 0.0261(5) 0.082(3) Uani d . . 1
H H34A 0.1122 0.8077 0.0061 0.098 Uiso calc U R 1
C C35 0.1723(7) 0.9169(4) 0.0461(5) 0.087(3) Uani d . . 1
H H35A 0.0967 0.925 0.0398 0.104 Uiso calc U R 1
C C36 0.2679(6) 0.9728(3) 0.0737(3) 0.0530(16) Uani d . . 1
H H36A 0.2606 1.0205 0.0869 0.064 Uiso calc U R 1
C C37 0.3756(6) 0.9612(3) 0.0829(3) 0.0624(18) Uani d . . 1
H H37A 0.4443 1.0007 0.1029 0.075 Uiso calc U R 1
C C38 0.3852(5) 0.8918(3) 0.0630(3) 0.0533(16) Uani d . . 1
H H38A 0.4611 0.8844 0.0689 0.064 Uiso calc U R 1
C C39 -0.1590(4) 0.0335(2) 0.4726(2) 0.0238(9) Uani d . . 1
C C40 -0.2517(4) -0.0177(2) 0.4245(2) 0.0248(9) Uani d . . 1
C C41 -0.3513(4) -0.0500(2) 0.4444(3) 0.0291(10) Uani d . . 1
H H41A -0.417 -0.0835 0.4129 0.035 Uiso calc U R 1
C C42 -0.3570(4) -0.0345(3) 0.5085(3) 0.0342(11) Uani d . . 1
H H42A -0.426 -0.0579 0.5203 0.041 Uiso calc U R 1
C C43 -0.2635(4) 0.0147(2) 0.5563(2) 0.0287(10) Uani d . . 1
H H43A -0.2675 0.0244 0.6005 0.034 Uiso calc U R 1
C C44 -0.1634(4) 0.0496(2) 0.5377(2) 0.0268(10) Uani d . . 1
C C45 -0.0571(4) 0.1032(2) 0.5790(2) 0.0264(10) Uani d . . 1
C C46 -0.0288(4) 0.1315(3) 0.6460(2) 0.0321(11) Uani d . . 1
H H46A -0.082 0.115 0.6714 0.038 Uiso calc U R 1
C C47 0.0771(4) 0.1838(3) 0.6751(3) 0.0336(11) Uani d . . 1
H H47A 0.096 0.2039 0.7206 0.04 Uiso calc U R 1
C C48 0.1570(4) 0.2075(2) 0.6384(2) 0.0296(10) Uani d . . 1
H H48A 0.229 0.244 0.6594 0.036 Uiso calc U R 1
C C49 0.1334(4) 0.1791(2) 0.5727(2) 0.0259(10) Uani d . . 1
C C50 0.0250(4) 0.1269(2) 0.5435(2) 0.0246(9) Uani d . . 1
C C51 0.2235(4) 0.2022(2) 0.5345(2) 0.0269(10) Uani d . . 1
H H51A 0.2146 0.16 0.5009 0.032 Uiso calc U R 1
H H51B 0.3033 0.213 0.5659 0.032 Uiso calc U R 1
C C52 0.3361(4) 0.3082(2) 0.4593(2) 0.0267(10) Uani d . . 1
C C53 0.4043(4) 0.2604(3) 0.4524(3) 0.0363(12) Uani d . . 1
H H53A 0.3827 0.2107 0.462 0.044 Uiso calc U R 1
C C54 0.5036(5) 0.2852(3) 0.4314(3) 0.0414(13) Uani d . . 1
H H54A 0.5501 0.2524 0.4267 0.05 Uiso calc U R 1
C C55 0.5363(5) 0.3579(3) 0.4172(3) 0.0417(13) Uani d . . 1
H H55A 0.6053 0.375 0.4034 0.05 Uiso calc U R 1
C C56 0.4687(5) 0.4044(3) 0.4232(3) 0.0434(13) Uani d . . 1
H H56A 0.4902 0.4538 0.4127 0.052 Uiso calc U R 1
C C57 0.3698(5) 0.3811(3) 0.4442(3) 0.0388(12) Uani d . . 1
H H57A 0.3241 0.4145 0.4486 0.047 Uiso calc U R 1
C C58 0.2350(4) 0.3607(2) 0.5540(2) 0.0248(9) Uani d . . 1
C C59 0.1614(4) 0.4074(3) 0.5438(3) 0.0333(11) Uani d . . 1
H H59A 0.0948 0.3966 0.5057 0.04 Uiso calc U R 1
C C60 0.1861(5) 0.4697(3) 0.5896(3) 0.0389(12) Uani d . . 1
H H60A 0.1361 0.5019 0.583 0.047 Uiso calc U R 1
C C61 0.2830(5) 0.4854(3) 0.6451(3) 0.0406(13) Uani d . . 1
H H61A 0.2993 0.5285 0.6761 0.049 Uiso calc U R 1
C C62 0.3561(4) 0.4391(3) 0.6558(3) 0.0356(12) Uani d . . 1
H H62A 0.4219 0.4497 0.6943 0.043 Uiso calc U R 1
C C63 0.3329(4) 0.3772(2) 0.6101(2) 0.0293(10) Uani d . . 1
H H63A 0.3839 0.3457 0.6168 0.035 Uiso calc U R 1
C C64 -0.2443(4) -0.0375(2) 0.3555(2) 0.0256(10) Uani d . . 1
H H64A -0.2886 -0.0902 0.3396 0.031 Uiso calc U R 1
H H64B -0.1611 -0.0326 0.3574 0.031 Uiso calc U R 1
C C65 -0.4567(4) 0.0034(2) 0.2858(2) 0.0305(11) Uani d . . 1
C C66 -0.4986(5) 0.0602(3) 0.3086(3) 0.0428(13) Uani d . . 1
H H66A -0.4453 0.1063 0.3307 0.051 Uiso calc U R 1
C C67 -0.6174(5) 0.0489(3) 0.2987(3) 0.0479(15) Uani d . . 1
H H67A -0.6466 0.0874 0.314 0.057 Uiso calc U R 1
C C68 -0.6946(5) -0.0181(3) 0.2665(3) 0.0458(14) Uani d . . 1
H H68A -0.7766 -0.0254 0.2598 0.055 Uiso calc U R 1
C C69 -0.6547(5) -0.0746(3) 0.2441(3) 0.0442(14) Uani d . . 1
H H69A -0.7087 -0.1207 0.2226 0.053 Uiso calc U R 1
C C70 -0.5350(4) -0.0639(3) 0.2532(3) 0.0382(12) Uani d . . 1
H H70A -0.5067 -0.1024 0.2372 0.046 Uiso calc U R 1
C C71 -0.2886(4) -0.0118(2) 0.2170(2) 0.0295(10) Uani d . . 1
C C72 -0.2946(5) 0.0351(3) 0.1682(3) 0.0470(14) Uani d . . 1
H H72A -0.3012 0.0837 0.1784 0.056 Uiso calc U R 1
C C73 -0.2911(7) 0.0127(4) 0.1052(3) 0.069(2) Uani d . . 1
H H73A -0.2985 0.045 0.0719 0.083 Uiso calc U R 1
C C74 -0.2769(7) -0.0569(4) 0.0905(3) 0.075(2) Uani d . . 1
H H74A -0.2711 -0.0717 0.0476 0.09 Uiso calc U R 1
C C75 -0.2712(7) -0.1047(3) 0.1381(3) 0.0616(19) Uani d . . 1
H H75A -0.2631 -0.1529 0.1278 0.074 Uiso calc U R 1
C C76 -0.2774(5) -0.0823(3) 0.2010(3) 0.0462(14) Uani d . . 1
H H76A -0.274 -0.1155 0.2336 0.055 Uiso calc U R 1
C C77 0.0220(6) 0.3686(3) -0.3097(3) 0.0594(17) Uani d . . 1
H H77A 0.0409 0.4226 -0.3098 0.089 Uiso calc U R 1
H H77B 0.0946 0.354 -0.292 0.089 Uiso calc U R 1
H H77C -0.0305 0.3541 -0.2815 0.089 Uiso calc U R 1
C C78 -0.0361(5) 0.3315(3) -0.3776(3) 0.0436(13) Uani d . . 1
C C79 0.4822(6) 0.4092(3) 0.0562(3) 0.0549(16) Uani d . . 1
H H79A 0.5333 0.3987 0.097 0.082 Uiso calc U R 1
H H79B 0.522 0.4121 0.021 0.082 Uiso calc U R 1
H H79C 0.4087 0.3692 0.0418 0.082 Uiso calc U R 1
C C80 0.4567(5) 0.4787(3) 0.0691(3) 0.0501(15) Uani d . . 1
N N9 -0.3609(5) 0.1628(3) 0.5062(4) 0.0659(17) Uani d . . 1
C C82 -0.3389(6) 0.1844(4) 0.5608(5) 0.0583(18) Uani d . . 1
C C81 -0.3095(7) 0.2096(4) 0.6311(4) 0.080(2) Uani d . . 1
H H81A -0.3493 0.1706 0.6531 0.12 Uiso calc U R 1
H H81B -0.335 0.2547 0.6374 0.12 Uiso calc U R 1
H H81C -0.2242 0.2207 0.6507 0.12 Uiso calc U R 1
C C84 0.0863(7) 1.1048(5) 0.1046(8) 0.120(5) Uani d . . 1
N N10 0.1205(9) 1.1262(6) 0.0608(11) 0.268(11) Uani d . . 1
C C83 0.0407(13) 1.0715(8) 0.1531(6) 0.163(6) Uani d . . 1
H H83A -0.0284 1.0881 0.1554 0.244 Uiso calc U R 1
H H83B 0.1005 1.0855 0.1964 0.244 Uiso calc U R 1
H H83C 0.0178 1.0173 0.1416 0.244 Uiso calc U R 1

loop_
_atom_site_aniso_label
_atom_site_aniso_U_11
_atom_site_aniso_U_22
_atom_site_aniso_U_33
_atom_site_aniso_U_12
_atom_site_aniso_U_13
_atom_site_aniso_U_23
Pr1 0.02541(14) 0.02336(13) 0.02430(15) 0.00258(10) 0.00529(11) 0.00382(10)
Pr2 0.02049(13) 0.02220(13) 0.02190(14) 0.00463(9) 0.00054(10) 0.00352(10)
S1 0.0315(6) 0.0237(5) 0.0226(6) 0.0046(5) 0.0049(5) 0.0012(4)
S2 0.0225(5) 0.0252(5) 0.0228(6) 0.0039(4) 0.0036(5) 0.0055(4)
P1 0.0222(6) 0.0231(6) 0.0274(7) 0.0013(5) 0.0042(5) 0.0032(5)
P2 0.0271(6) 0.0276(6) 0.0224(6) 0.0061(5) 0.0020(5) 0.0051(5)
P3 0.0209(6) 0.0243(6) 0.0236(6) 0.0033(5) 0.0000(5) 0.0039(5)
P4 0.0226(6) 0.0224(6) 0.0274(7) 0.0034(5) 0.0011(5) 0.0047(5)
O1 0.0268(17) 0.0261(16) 0.039(2) 0.0014(13) 0.0110(15) 0.0050(14)
O2 0.0337(19) 0.0395(19) 0.0241(18) 0.0075(15) -0.0005(15) 0.0088(15)
O3 0.0237(16) 0.0315(17) 0.0272(18) 0.0054(13) -0.0040(14) 0.0029(14)
O4 0.0278(17) 0.0227(15) 0.036(2) 0.0056(13) 0.0033(15) 0.0021(14)
O5 0.071(3) 0.0289(19) 0.035(2) -0.0040(18) 0.001(2) 0.0022(16)
O6 0.071(3) 0.037(2) 0.048(3) 0.0051(19) 0.022(2) 0.0035(18)
O7 0.042(2) 0.0355(19) 0.037(2) 0.0044(16) -0.0009(17) -0.0113(16)
O8 0.036(2) 0.062(3) 0.062(3) 0.0163(19) 0.013(2) 0.034(2)
O9 0.040(2) 0.061(3) 0.059(3) 0.0196(19) 0.016(2) 0.034(2)
O10 0.0224(18) 0.062(2) 0.044(2) 0.0092(17) 0.0045(16) -0.0107(19)
O11 0.044(2) 0.055(3) 0.071(3) 0.015(2) 0.021(2) 0.013(2)
O12 0.115(5) 0.077(3) 0.135(5) 0.061(3) 0.088(4) 0.061(4)
O13 0.099(4) 0.128(5) 0.127(5) 0.074(4) 0.079(4) 0.040(4)
O14 0.0264(19) 0.044(2) 0.050(2) 0.0100(16) 0.0076(17) -0.0032(18)
O15 0.028(2) 0.057(3) 0.081(3) 0.0056(19) 0.010(2) -0.008(2)
O16 0.051(3) 0.081(3) 0.092(4) 0.041(2) 0.023(3) -0.003(3)
O17 0.047(2) 0.048(2) 0.046(3) -0.0035(18) 0.017(2) 0.0069(19)
O18 0.055(2) 0.045(2) 0.034(2) -0.0050(18) 0.0074(19) 0.0068(17)
O19 0.055(3) 0.072(3) 0.044(3) 0.013(2) 0.015(2) 0.030(2)
O20 0.043(2) 0.0346(19) 0.055(3) 0.0155(17) -0.0061(19) 0.0054(18)
O21 0.038(2) 0.035(2) 0.050(2) 0.0128(16) -0.0091(18) -0.0011(18)
O22 0.083(3) 0.053(3) 0.073(3) 0.048(2) 0.010(3) 0.022(2)
O23 0.041(2) 0.039(2) 0.036(2) 0.0076(17) 0.0137(18) -0.0001(16)
N1 0.033(2) 0.026(2) 0.031(2) 0.0064(17) 0.0059(19) 0.0022(18)
N2 0.027(2) 0.033(2) 0.027(2) 0.0050(17) 0.0002(18) -0.0046(17)
N3 0.059(3) 0.065(4) 0.063(4) 0.030(3) 0.031(3) 0.025(3)
N4 0.036(3) 0.056(3) 0.037(3) 0.023(2) 0.008(2) 0.008(2)
N5 0.0193(18) 0.029(2) 0.019(2) 0.0045(15) 0.0049(15) 0.0104(16)
N6 0.038(2) 0.045(3) 0.040(3) 0.025(2) 0.009(2) 0.012(2)
N7 0.051(3) 0.052(3) 0.045(3) 0.006(2) 0.017(3) -0.003(2)
N8 0.053(3) 0.054(3) 0.052(3) 0.012(2) 0.014(3) -0.009(3)
C1 0.023(2) 0.028(2) 0.021(2) 0.0017(18) 0.0026(18) 0.0042(18)
C2 0.019(2) 0.032(2) 0.028(3) -0.0012(19) -0.0019(19) 0.004(2)
C3 0.033(3) 0.042(3) 0.020(3) 0.003(2) 0.000(2) 0.004(2)
C4 0.049(3) 0.048(3) 0.024(3) 0.003(3) 0.008(2) -0.001(2)
C5 0.049(3) 0.037(3) 0.029(3) 0.006(2) 0.010(2) -0.004(2)
C6 0.031(3) 0.028(2) 0.025(3) 0.005(2) 0.002(2) 0.0009(19)
C7 0.030(3) 0.032(2) 0.027(3) 0.005(2) 0.005(2) -0.001(2)
C8 0.041(3) 0.029(3) 0.039(3) 0.006(2) 0.011(2) -0.004(2)
C9 0.041(3) 0.022(2) 0.054(4) 0.005(2) 0.009(3) -0.003(2)
C10 0.030(3) 0.025(2) 0.039(3) 0.001(2) 0.006(2) 0.004(2)
C11 0.022(2) 0.024(2) 0.029(3) 0.0008(18) 0.0026(19) 0.0023(19)
C12 0.024(2) 0.020(2) 0.025(2) 0.0013(17) 0.0008(19) -0.0003(18)
C13 0.021(2) 0.029(2) 0.027(3) 0.0019(18) 0.0027(19) 0.0036(19)
C14 0.032(3) 0.016(2) 0.033(3) 0.0038(18) 0.008(2) 0.0042(18)
C15 0.031(3) 0.034(3) 0.030(3) -0.001(2) 0.001(2) 0.002(2)
C16 0.058(4) 0.034(3) 0.026(3) -0.001(3) 0.004(3) -0.001(2)
C17 0.074(4) 0.040(3) 0.039(3) 0.022(3) 0.021(3) 0.005(3)
C18 0.042(3) 0.044(3) 0.044(3) 0.010(2) 0.022(3) 0.006(3)
C19 0.036(3) 0.031(3) 0.033(3) 0.004(2) 0.007(2) -0.002(2)
C20 0.019(2) 0.025(2) 0.023(2) 0.0017(17) -0.0025(18) -0.0044(18)
C21 0.031(3) 0.031(2) 0.034(3) 0.007(2) 0.002(2) 0.005(2)
C22 0.050(3) 0.029(3) 0.028(3) 0.010(2) 0.002(2) 0.003(2)
C23 0.062(4) 0.043(3) 0.028(3) 0.026(3) 0.007(3) 0.000(2)
C24 0.039(3) 0.049(3) 0.034(3) 0.017(2) 0.009(2) -0.006(2)
C25 0.038(3) 0.032(2) 0.026(3) 0.006(2) 0.008(2) -0.002(2)
C26 0.028(2) 0.034(3) 0.028(3) 0.009(2) 0.004(2) 0.008(2)
C27 0.027(2) 0.023(2) 0.026(3) 0.0049(18) 0.002(2) -0.0015(18)
C28 0.030(3) 0.028(2) 0.034(3) 0.006(2) 0.005(2) 0.001(2)
C29 0.033(3) 0.038(3) 0.049(4) 0.008(2) 0.011(3) -0.005(2)
C30 0.045(3) 0.036(3) 0.044(3) 0.003(2) 0.024(3) -0.006(2)
C31 0.049(3) 0.038(3) 0.026(3) 0.007(2) 0.013(2) 0.003(2)
C32 0.031(3) 0.037(3) 0.031(3) 0.008(2) 0.007(2) 0.007(2)
C33 0.037(3) 0.035(3) 0.024(3) 0.012(2) 0.008(2) 0.006(2)
C34 0.043(4) 0.049(4) 0.146(8) 0.005(3) 0.028(5) -0.025(4)
C35 0.068(5) 0.054(4) 0.139(8) 0.031(4) 0.027(5) -0.027(5)
C36 0.072(4) 0.039(3) 0.049(4) 0.020(3) 0.017(3) -0.002(3)
C37 0.062(4) 0.048(4) 0.061(5) 0.013(3) -0.004(3) -0.020(3)
C38 0.042(3) 0.050(3) 0.056(4) 0.016(3) -0.004(3) -0.018(3)
C39 0.023(2) 0.024(2) 0.025(2) 0.0062(17) 0.0063(19) 0.0069(18)
C40 0.026(2) 0.021(2) 0.027(2) 0.0085(18) 0.0045(19) 0.0071(18)
C41 0.027(2) 0.022(2) 0.036(3) 0.0041(18) 0.007(2) 0.004(2)
C42 0.029(3) 0.030(2) 0.044(3) 0.005(2) 0.013(2) 0.008(2)
C43 0.031(3) 0.028(2) 0.028(3) 0.006(2) 0.012(2) 0.007(2)
C44 0.028(2) 0.023(2) 0.027(3) 0.0059(18) 0.005(2) 0.0063(19)
C45 0.031(2) 0.025(2) 0.022(2) 0.0089(19) 0.0024(19) 0.0056(18)
C46 0.035(3) 0.035(3) 0.027(3) 0.010(2) 0.011(2) 0.004(2)
C47 0.036(3) 0.038(3) 0.024(3) 0.012(2) 0.003(2) 0.001(2)
C48 0.030(2) 0.025(2) 0.026(3) 0.0039(19) -0.001(2) 0.0010(19)
C49 0.029(2) 0.021(2) 0.026(3) 0.0093(18) 0.001(2) 0.0050(18)
C50 0.021(2) 0.025(2) 0.025(2) 0.0084(18) 0.0000(18) 0.0063(18)
C51 0.024(2) 0.023(2) 0.028(3) 0.0028(18) 0.0004(19) 0.0014(18)
C52 0.025(2) 0.029(2) 0.019(2) 0.0009(19) 0.0015(19) 0.0028(18)
C53 0.038(3) 0.037(3) 0.037(3) 0.013(2) 0.011(2) 0.011(2)
C54 0.042(3) 0.056(3) 0.033(3) 0.023(3) 0.012(2) 0.012(3)
C55 0.031(3) 0.060(4) 0.025(3) -0.002(3) 0.006(2) 0.007(2)
C56 0.048(3) 0.039(3) 0.041(3) 0.003(3) 0.015(3) 0.013(2)
C57 0.043(3) 0.036(3) 0.039(3) 0.011(2) 0.013(3) 0.012(2)
C58 0.025(2) 0.023(2) 0.025(2) 0.0033(18) 0.0059(19) 0.0058(18)
C59 0.029(3) 0.032(3) 0.039(3) 0.010(2) 0.008(2) 0.007(2)
C60 0.035(3) 0.036(3) 0.051(4) 0.015(2) 0.014(3) 0.007(2)
C61 0.045(3) 0.033(3) 0.043(3) 0.002(2) 0.019(3) -0.002(2)
C62 0.037(3) 0.033(3) 0.029(3) 0.003(2) 0.003(2) 0.001(2)
C63 0.026(2) 0.029(2) 0.027(3) 0.0042(19) 0.000(2) 0.004(2)
C64 0.024(2) 0.023(2) 0.026(3) 0.0060(18) 0.0007(19) 0.0056(18)
C65 0.026(2) 0.029(2) 0.032(3) 0.0059(19) 0.001(2) 0.010(2)
C66 0.037(3) 0.038(3) 0.049(4) 0.009(2) 0.008(3) 0.003(3)
C67 0.037(3) 0.049(3) 0.064(4) 0.019(3) 0.019(3) 0.006(3)
C68 0.028(3) 0.060(4) 0.049(4) 0.011(3) 0.010(3) 0.015(3)
C69 0.029(3) 0.045(3) 0.051(4) 0.004(2) 0.004(3) 0.009(3)
C70 0.027(3) 0.036(3) 0.046(3) 0.007(2) 0.002(2) 0.009(2)
C71 0.025(2) 0.029(2) 0.023(3) -0.0030(19) -0.0016(19) 0.0020(19)
C72 0.065(4) 0.036(3) 0.031(3) 0.008(3) 0.004(3) 0.006(2)
C73 0.107(6) 0.053(4) 0.026(3) -0.004(4) 0.004(4) 0.011(3)
C74 0.120(7) 0.051(4) 0.030(4) -0.014(4) 0.017(4) -0.009(3)
C75 0.101(6) 0.035(3) 0.043(4) 0.005(3) 0.025(4) -0.002(3)
C76 0.067(4) 0.031(3) 0.040(3) 0.010(3) 0.018(3) 0.004(2)
C77 0.076(5) 0.054(4) 0.040(4) 0.009(3) 0.012(3) 0.002(3)
C78 0.046(3) 0.045(3) 0.041(4) 0.010(3) 0.016(3) 0.004(3)
C79 0.084(5) 0.039(3) 0.051(4) 0.019(3) 0.032(4) 0.007(3)
C80 0.054(4) 0.051(4) 0.044(4) 0.008(3) 0.019(3) 0.004(3)
N9 0.051(3) 0.054(3) 0.098(5) 0.015(3) 0.026(4) 0.020(4)
C82 0.045(4) 0.055(4) 0.088(6) 0.018(3) 0.033(4) 0.024(4)
C81 0.068(5) 0.093(6) 0.097(7) 0.024(4) 0.048(5) 0.033(5)
C84 0.041(5) 0.048(5) 0.267(17) 0.010(4) 0.037(7) 0.039(7)
N10 0.089(7) 0.141(9) 0.64(3) 0.058(7) 0.159(13) 0.214(15)
C83 0.234(16) 0.240(16) 0.081(8) 0.161(14) 0.065(10) 0.030(9)

loop_
_atom_type_symbol
_atom_type_description
_atom_type_scat_dispersion_real
_atom_type_scat_dispersion_imag
_atom_type_scat_source
C C 0.0033 0.0016 'International Tables Vol C Tables 4.2.6.8 and 6.1.1.4'
H H 0.0000 0.0000 'International Tables Vol C Tables 4.2.6.8 and 6.1.1.4'
N N 0.0061 0.0033 'International Tables Vol C Tables 4.2.6.8 and 6.1.1.4'
O O 0.0106 0.0060 'International Tables Vol C Tables 4.2.6.8 and 6.1.1.4'
P P 0.1023 0.0942 'International Tables Vol C Tables 4.2.6.8 and 6.1.1.4'
S S 0.1246 0.1234 'International Tables Vol C Tables 4.2.6.8 and 6.1.1.4'
Pr Pr -0.2180 2.8214 'International Tables Vol C Tables 4.2.6.8 and 6.1.1.4'

loop_
_geom_angle_atom_site_label_1
_geom_angle_atom_site_label_2
_geom_angle_atom_site_label_3
_geom_angle
O2 Pr1 O1 145.50(11)
O2 Pr1 O5 133.58(12)
O1 Pr1 O5 77.38(11)
O2 Pr1 O9 119.72(12)
O1 Pr1 O9 79.82(11)
O5 Pr1 O9 72.31(14)
O2 Pr1 O12 71.35(15)
O1 Pr1 O12 115.66(13)
O5 Pr1 O12 72.23(18)
O9 Pr1 O12 136.44(18)
O2 Pr1 O8 70.95(12)
O1 Pr1 O8 122.23(11)
O5 Pr1 O8 104.40(14)
O9 Pr1 O8 48.80(12)
O12 Pr1 O8 119.67(14)
O2 Pr1 O6 90.58(12)
O1 Pr1 O6 123.79(12)
O5 Pr1 O6 49.21(12)
O9 Pr1 O6 69.52(14)
O12 Pr1 O6 68.35(17)
O8 Pr1 O6 66.79(14)
O2 Pr1 O11 102.90(13)
O1 Pr1 O11 68.95(12)
O5 Pr1 O11 71.73(14)
O9 Pr1 O11 136.38(13)
O12 Pr1 O11 48.16(14)
O8 Pr1 O11 167.70(13)
O6 Pr1 O11 103.29(14)
O2 Pr1 N8 89.37(15)
O1 Pr1 N8 69.43(14)
O5 Pr1 N8 133.86(15)
O9 Pr1 N8 71.04(15)
O12 Pr1 N8 151.7(2)
O8 Pr1 N8 70.07(14)
O6 Pr1 N8 134.24(14)
O11 Pr1 N8 121.25(14)
O2 Pr1 N1 112.19(11)
O1 Pr1 N1 100.85(11)
O5 Pr1 N1 24.26(10)
O9 Pr1 N1 70.60(13)
O12 Pr1 N1 66.62(17)
O8 Pr1 N1 86.78(13)
O6 Pr1 N1 25.06(11)
O11 Pr1 N1 85.84(13)
N8 Pr1 N1 141.53(14)
O2 Pr1 N2 95.75(12)
O1 Pr1 N2 101.77(11)
O5 Pr1 N2 86.78(13)
O9 Pr1 N2 24.09(11)
O12 Pr1 N2 130.61(15)
O8 Pr1 N2 24.82(11)
O6 Pr1 N2 64.25(12)
O11 Pr1 N2 157.84(13)
N8 Pr1 N2 70.24(13)
N1 Pr1 N2 75.99(11)
O4 Pr2 O3 147.77(11)
O4 Pr2 O23 76.02(12)
O3 Pr2 O23 79.54(12)
O4 Pr2 O21 76.52(11)
O3 Pr2 O21 120.11(11)
O23 Pr2 O21 81.25(13)
O4 Pr2 O17 125.16(12)
O3 Pr2 O17 87.06(12)
O23 Pr2 O17 136.60(12)
O21 Pr2 O17 70.27(13)
O4 Pr2 O15 115.32(12)
O3 Pr2 O15 69.53(12)
O23 Pr2 O15 134.73(14)
O21 Pr2 O15 142.96(15)
O17 Pr2 O15 75.00(14)
O4 Pr2 O18 79.07(11)
O3 Pr2 O18 131.13(11)
O23 Pr2 O18 145.84(13)
O21 Pr2 O18 70.41(13)
O17 Pr2 O18 49.36(12)
O15 Pr2 O18 77.46(14)
O4 Pr2 O20 118.88(11)
O3 Pr2 O20 70.73(11)
O23 Pr2 O20 70.44(13)
O21 Pr2 O20 49.38(11)
O17 Pr2 O20 66.17(13)
O15 Pr2 O20 124.76(13)
O18 Pr2 O20 102.65(13)
O4 Pr2 O14 67.33(10)
O3 Pr2 O14 110.83(11)
O23 Pr2 O14 122.84(12)
O21 Pr2 O14 127.13(12)
O17 Pr2 O14 100.53(12)
O15 Pr2 O14 48.03(11)
O18 Pr2 O14 65.98(12)
O20 Pr2 O14 166.68(13)
O4 Pr2 N6 98.93(12)
O3 Pr2 N6 95.65(12)
O23 Pr2 N6 76.98(12)
O21 Pr2 N6 24.55(11)
O17 Pr2 N6 63.42(12)
O15 Pr2 N6 136.65(13)
O18 Pr2 N6 84.26(13)
O20 Pr2 N6 25.08(12)
O14 Pr2 N6 148.73(12)
O4 Pr2 N5 102.06(11)
O3 Pr2 N5 109.74(10)
O23 Pr2 N5 148.46(11)
O21 Pr2 N5 67.92(12)
O17 Pr2 N5 24.78(11)
O15 Pr2 N5 75.17(13)
O18 Pr2 N5 24.58(10)
O20 Pr2 N5 84.00(12)
O14 Pr2 N5 83.08(11)
N6 Pr2 N5 72.20(11)
O4 Pr2 S2 76.01(8)
O3 Pr2 S2 75.71(8)
O23 Pr2 S2 68.67(9)
O21 Pr2 S2 143.20(9)
O17 Pr2 S2 146.51(9)
O15 Pr2 S2 72.13(11)
O18 Pr2 S2 126.71(9)
O20 Pr2 S2 130.63(10)
O14 Pr2 S2 61.06(9)
N6 Pr2 S2 145.53(9)
N5 Pr2 S2 142.25(7)
C1 S1 C12 91.4(2)
C39 S2 C50 91.2(2)
C39 S2 Pr2 109.40(15)
C50 S2 Pr2 110.73(14)
O1 P1 C20 109.4(2)
O1 P1 C14 112.11(19)
C20 P1 C14 107.7(2)
O1 P1 C13 112.2(2)
C20 P1 C13 108.0(2)
C14 P1 C13 107.3(2)
O2 P2 C27 109.4(2)
O2 P2 C33 114.3(2)
C27 P2 C33 104.8(2)
O2 P2 C26 110.8(2)
C27 P2 C26 110.0(2)
C33 P2 C26 107.4(2)
O3 P3 C58 109.8(2)
O3 P3 C52 115.4(2)
C58 P3 C52 103.8(2)
O3 P3 C51 112.15(19)
C58 P3 C51 108.6(2)
C52 P3 C51 106.6(2)
O4 P4 C71 113.9(2)
O4 P4 C65 108.6(2)
C71 P4 C65 105.8(2)
O4 P4 C64 112.2(2)
C71 P4 C64 107.3(2)
C65 P4 C64 108.9(2)
P1 O1 Pr1 152.8(2)
P2 O2 Pr1 162.1(2)
P3 O3 Pr2 153.76(19)
P4 O4 Pr2 148.86(19)
N1 O5 Pr1 97.8(3)
N1 O6 Pr1 94.9(3)
N2 O8 Pr1 96.8(3)
N2 O9 Pr1 98.0(3)
N3 O11 Pr1 97.9(3)
N3 O12 Pr1 98.3(3)
N4 O14 Pr2 95.6(3)
N4 O15 Pr2 99.4(3)
N5 O17 Pr2 96.8(2)
N5 O18 Pr2 96.3(3)
N6 O20 Pr2 95.1(3)
N6 O21 Pr2 97.6(3)
O7 N1 O5 121.3(4)
O7 N1 O6 120.8(4)
O5 N1 O6 117.6(4)
O7 N1 Pr1 178.7(3)
O5 N1 Pr1 57.9(2)
O6 N1 Pr1 60.1(2)
O10 N2 O9 122.8(4)
O10 N2 O8 121.3(4)
O9 N2 O8 115.9(4)
O10 N2 Pr1 174.5(3)
O9 N2 Pr1 57.9(2)
O8 N2 Pr1 58.4(2)
O11 N3 O13 123.9(5)
O11 N3 O12 115.6(5)
O13 N3 O12 120.1(6)
O16 N4 O15 121.9(5)
O16 N4 O14 121.1(5)
O15 N4 O14 117.0(4)
O19 N5 O18 121.0(4)
O19 N5 O17 121.4(4)
O18 N5 O17 117.6(4)
O19 N5 Pr2 179.6(3)
O18 N5 Pr2 59.1(2)
O17 N5 Pr2 58.5(2)
O22 N6 O21 122.8(5)
O22 N6 O20 120.4(5)
O21 N6 O20 116.7(4)
O22 N6 Pr2 169.1(4)
O21 N6 Pr2 57.8(2)
O20 N6 Pr2 59.8(2)
C80 N8 Pr1 158.9(5)
C6 C1 C2 121.9(4)
C6 C1 S1 112.1(3)
C2 C1 S1 126.0(4)
C3 C2 C1 117.6(4)
C3 C2 C26 121.0(4)
C1 C2 C26 121.4(4)
C2 C3 C4 121.2(5)
C5 C4 C3 121.0(5)
C4 C5 C6 118.2(5)
C1 C6 C5 120.0(4)
C1 C6 C7 112.8(4)
C5 C6 C7 127.2(4)
C8 C7 C12 119.0(4)
C8 C7 C6 129.0(5)
C12 C7 C6 112.0(4)
C9 C8 C7 118.7(5)
C8 C9 C10 121.9(5)
C9 C10 C11 121.4(5)
C10 C11 C12 116.5(4)
C10 C11 C13 120.8(4)
C12 C11 C13 122.7(4)
C11 C12 C7 122.5(4)
C11 C12 S1 125.8(4)
C7 C12 S1 111.7(3)
C11 C13 P1 113.0(3)
C15 C14 C19 119.0(5)
C15 C14 P1 118.0(4)
C19 C14 P1 122.9(4)
C14 C15 C16 120.8(5)
C17 C16 C15 119.6(5)
C16 C17 C18 120.8(5)
C19 C18 C17 120.0(5)
C18 C19 C14 119.7(5)
C25 C20 C21 119.2(4)
C25 C20 P1 120.1(3)
C21 C20 P1 120.8(3)
C22 C21 C20 120.1(5)
C23 C22 C21 120.1(5)
C22 C23 C24 120.6(5)
C23 C24 C25 119.9(5)
C24 C25 C20 120.2(5)
C2 C26 P2 113.2(3)
C32 C27 C28 119.0(4)
C32 C27 P2 122.8(4)
C28 C27 P2 117.9(4)
C29 C28 C27 119.7(5)
C30 C29 C28 120.7(5)
C29 C30 C31 120.2(5)
C32 C31 C30 119.3(5)
C31 C32 C27 121.0(5)
C34 C33 C38 117.0(5)
C34 C33 P2 124.5(4)
C38 C33 P2 118.3(4)
C33 C34 C35 121.1(6)
C36 C35 C34 120.9(7)
C35 C36 C37 119.5(6)
C36 C37 C38 119.8(6)
C33 C38 C37 121.7(6)
C44 C39 C40 122.2(4)
C44 C39 S2 111.9(3)
C40 C39 S2 125.8(4)
C41 C40 C39 116.5(4)
C41 C40 C64 121.4(4)
C39 C40 C64 122.0(4)
C42 C41 C40 121.9(4)
C41 C42 C43 121.1(4)
C42 C43 C44 118.6(4)
C39 C44 C43 119.5(4)
C39 C44 C45 112.7(4)
C43 C44 C45 127.8(4)
C46 C45 C50 118.8(4)
C46 C45 C44 129.1(4)
C50 C45 C44 112.1(4)
C47 C46 C45 119.4(4)
C46 C47 C48 120.8(5)
C49 C48 C47 121.3(4)
C48 C49 C50 117.3(4)
C48 C49 C51 120.9(4)
C50 C49 C51 121.8(4)
C49 C50 C45 122.3(4)
C49 C50 S2 125.6(4)
C45 C50 S2 112.0(3)
C49 C51 P3 113.7(3)
C53 C52 C57 118.8(4)
C53 C52 P3 123.1(4)
C57 C52 P3 118.0(4)
C54 C53 C52 119.8(5)
C53 C54 C55 120.6(5)
C56 C55 C54 119.6(5)
C55 C56 C57 121.0(5)
C56 C57 C52 120.3(5)
C59 C58 C63 119.8(4)
C59 C58 P3 120.1(4)
C63 C58 P3 120.0(3)
C60 C59 C58 119.3(5)
C61 C60 C59 120.5(5)
C62 C61 C60 120.6(5)
C61 C62 C63 119.5(5)
C62 C63 C58 120.5(4)
C40 C64 P4 113.3(3)
C70 C65 C66 120.1(5)
C70 C65 P4 120.8(4)
C66 C65 P4 119.1(4)
C67 C66 C65 119.6(5)
C66 C67 C68 120.0(5)
C69 C68 C67 121.1(5)
C68 C69 C70 119.6(5)
C69 C70 C65 119.6(5)
C72 C71 C76 118.2(5)
C72 C71 P4 118.3(4)
C76 C71 P4 123.5(4)
C73 C72 C71 121.4(5)
C72 C73 C74 119.8(6)
C75 C74 C73 120.0(6)
C74 C75 C76 119.8(6)
C75 C76 C71 120.8(5)
N7 C78 C77 179.6(7)
N8 C80 C79 176.6(7)
N9 C82 C81 178.0(8)
N10 C84 C83 173.7(15)

loop_
_geom_bond_atom_site_label_1
_geom_bond_atom_site_label_2
_geom_bond_distance
Pr1 O2 2.339(3)
Pr1 O1 2.365(3)
Pr1 O5 2.541(4)
Pr1 O9 2.567(4)
Pr1 O12 2.569(4)
Pr1 O8 2.575(4)
Pr1 O6 2.584(4)
Pr1 O11 2.612(4)
Pr1 N8 2.726(5)
Pr1 N1 2.971(4)
Pr1 N2 3.002(4)
Pr2 O4 2.364(3)
Pr2 O3 2.367(3)
Pr2 O23 2.490(4)
Pr2 O21 2.546(3)
Pr2 O17 2.565(4)
Pr2 O15 2.577(4)
Pr2 O18 2.581(4)
Pr2 O20 2.586(3)
Pr2 O14 2.647(3)
Pr2 N6 2.981(4)
Pr2 N5 2.989(4)
Pr2 S2 3.3004(11)
S1 C1 1.757(5)
S1 C12 1.765(4)
S2 C39 1.763(4)
S2 C50 1.763(5)
P1 O1 1.504(3)
P1 C20 1.787(5)
P1 C14 1.811(5)
P1 C13 1.824(5)
P2 O2 1.503(3)
P2 C27 1.787(5)
P2 C33 1.794(5)
P2 C26 1.802(5)
P3 O3 1.510(3)
P3 C58 1.794(5)
P3 C52 1.812(5)
P3 C51 1.814(4)
P4 O4 1.508(3)
P4 C71 1.787(5)
P4 C65 1.793(5)
P4 C64 1.812(4)
O5 N1 1.232(5)
O6 N1 1.263(5)
O7 N1 1.230(5)
O8 N2 1.269(5)
O9 N2 1.237(5)
O10 N2 1.227(5)
O11 N3 1.217(6)
O12 N3 1.280(7)
O13 N3 1.236(6)
O14 N4 1.252(5)
O15 N4 1.243(6)
O16 N4 1.223(5)
O17 N5 1.262(5)
O18 N5 1.251(5)
O19 N5 1.219(5)
O20 N6 1.269(5)
O21 N6 1.249(5)
O22 N6 1.228(5)
N7 C78 1.139(7)
N8 C80 1.166(7)
C1 C6 1.398(6)
C1 C2 1.403(6)
C2 C3 1.388(7)
C2 C26 1.522(7)
C3 C4 1.404(7)
C4 C5 1.396(7)
C5 C6 1.406(7)
C6 C7 1.450(7)
C7 C8 1.394(7)
C7 C12 1.410(7)
C8 C9 1.371(7)
C9 C10 1.387(7)
C10 C11 1.388(6)
C11 C12 1.397(6)
C11 C13 1.505(7)
C14 C15 1.379(6)
C14 C19 1.385(7)
C15 C16 1.385(7)
C16 C17 1.347(8)
C17 C18 1.380(8)
C18 C19 1.379(7)
C20 C25 1.393(6)
C20 C21 1.398(6)
C21 C22 1.387(7)
C22 C23 1.374(8)
C23 C24 1.381(8)
C24 C25 1.388(7)
C27 C32 1.389(7)
C27 C28 1.394(6)
C28 C29 1.384(7)
C29 C30 1.372(8)
C30 C31 1.388(8)
C31 C32 1.382(7)
C33 C34 1.348(8)
C33 C38 1.377(7)
C34 C35 1.396(9)
C35 C36 1.331(9)
C36 C37 1.354(9)
C37 C38 1.381(8)
C39 C44 1.395(6)
C39 C40 1.406(6)
C40 C41 1.397(6)
C40 C64 1.501(6)
C41 C42 1.379(7)
C42 C43 1.391(7)
C43 C44 1.401(6)
C44 C45 1.454(6)
C45 C46 1.393(7)
C45 C50 1.400(6)
C46 C47 1.380(7)
C47 C48 1.399(7)
C48 C49 1.375(7)
C49 C50 1.399(6)
C49 C51 1.518(6)
C52 C53 1.391(7)
C52 C57 1.403(6)
C53 C54 1.380(7)
C54 C55 1.392(7)
C55 C56 1.359(8)
C56 C57 1.373(7)
C58 C59 1.388(6)
C58 C63 1.397(6)
C59 C60 1.385(7)
C60 C61 1.384(8)
C61 C62 1.377(7)
C62 C63 1.379(7)
C65 C70 1.392(7)
C65 C66 1.397(7)
C66 C67 1.374(7)
C67 C68 1.380(8)
C68 C69 1.373(8)
C69 C70 1.388(7)
C71 C72 1.384(7)
C71 C76 1.389(7)
C72 C73 1.373(8)
C73 C74 1.382(10)
C74 C75 1.376(9)
C75 C76 1.385(8)
C77 C78 1.457(8)
C79 C80 1.436(8)
N9 C82 1.129(9)
C82 C81 1.442(11)
C84 N10 1.16(2)
C84 C83 1.387(15)

loop_
_geom_hbond_atom_site_label_D
_geom_hbond_atom_site_label_H
_geom_hbond_atom_site_label_A
_geom_hbond_site_symmetry_A
_geom_hbond_distance_DH
_geom_hbond_distance_HA
_geom_hbond_distance_DA
_geom_hbond_angle_DHA
O23 H23B N9 . 0.830(19) 2.20(3) 2.981(7) 156.(5)
O23 H23C N7 1_556 0.829(19) 2.08(3) 2.868(6) 157.(6)

loop_
_geom_torsion_atom_site_label_1
_geom_torsion_atom_site_label_2
_geom_torsion_atom_site_label_3
_geom_torsion_atom_site_label_4
_geom_torsion
C20 P1 O1 Pr1 166.6(4)
C14 P1 O1 Pr1 -74.0(5)
C13 P1 O1 Pr1 46.8(5)
C27 P2 O2 Pr1 -178.6(6)
C33 P2 O2 Pr1 64.3(7)
C26 P2 O2 Pr1 -57.2(7)
C58 P3 O3 Pr2 -166.5(4)
C52 P3 O3 Pr2 76.5(5)
C51 P3 O3 Pr2 -45.8(5)
C71 P4 O4 Pr2 -65.4(4)
C65 P4 O4 Pr2 177.0(4)
C64 P4 O4 Pr2 56.7(5)
Pr1 O5 N1 O7 178.7(4)
Pr1 O5 N1 O6 -7.1(5)
Pr1 O6 N1 O7 -178.8(4)
Pr1 O6 N1 O5 6.9(5)
Pr1 O9 N2 O10 173.5(4)
Pr1 O9 N2 O8 -7.0(4)
Pr1 O8 N2 O10 -173.5(4)
Pr1 O8 N2 O9 6.9(4)
Pr1 O11 N3 O13 -174.6(6)
Pr1 O11 N3 O12 -1.3(6)
Pr1 O12 N3 O11 1.4(6)
Pr1 O12 N3 O13 174.9(6)
Pr2 O15 N4 O16 178.9(5)
Pr2 O15 N4 O14 -0.6(5)
Pr2 O14 N4 O16 -178.9(5)
Pr2 O14 N4 O15 0.6(5)
Pr2 O18 N5 O19 -179.6(4)
Pr2 O18 N5 O17 1.5(4)
Pr2 O17 N5 O19 179.6(4)
Pr2 O17 N5 O18 -1.5(4)
Pr2 O21 N6 O22 167.1(4)
Pr2 O21 N6 O20 -10.6(5)
Pr2 O20 N6 O22 -167.3(4)
Pr2 O20 N6 O21 10.4(5)
C12 S1 C1 C6 0.8(4)
C12 S1 C1 C2 179.0(4)
C6 C1 C2 C3 -1.6(7)
S1 C1 C2 C3 -179.7(4)
C6 C1 C2 C26 177.6(4)
S1 C1 C2 C26 -0.5(6)
C1 C2 C3 C4 0.5(7)
C26 C2 C3 C4 -178.7(5)
C2 C3 C4 C5 0.9(8)
C3 C4 C5 C6 -1.3(8)
C2 C1 C6 C5 1.3(7)
S1 C1 C6 C5 179.5(4)
C2 C1 C6 C7 -178.9(4)
S1 C1 C6 C7 -0.6(5)
C4 C5 C6 C1 0.2(8)
C4 C5 C6 C7 -179.6(5)
C1 C6 C7 C8 179.9(5)
C5 C6 C7 C8 -0.2(9)
C1 C6 C7 C12 0.1(6)
C5 C6 C7 C12 179.9(5)
C12 C7 C8 C9 -0.6(7)
C6 C7 C8 C9 179.5(5)
C7 C8 C9 C10 -0.5(8)
C8 C9 C10 C11 1.7(8)
C9 C10 C11 C12 -1.6(7)
C9 C10 C11 C13 177.5(4)
C10 C11 C12 C7 0.5(7)
C13 C11 C12 C7 -178.6(4)
C10 C11 C12 S1 -179.5(3)
C13 C11 C12 S1 1.4(6)
C8 C7 C12 C11 0.6(7)
C6 C7 C12 C11 -179.5(4)
C8 C7 C12 S1 -179.4(4)
C6 C7 C12 S1 0.5(5)
C1 S1 C12 C11 179.3(4)
C1 S1 C12 C7 -0.7(4)
C10 C11 C13 P1 87.2(5)
C12 C11 C13 P1 -93.7(5)
O1 P1 C13 C11 59.0(4)
C20 P1 C13 C11 -61.7(4)
C14 P1 C13 C11 -177.4(3)
O1 P1 C14 C15 -27.4(4)
C20 P1 C14 C15 93.0(4)
C13 P1 C14 C15 -151.0(4)
O1 P1 C14 C19 155.5(4)
C20 P1 C14 C19 -84.1(4)
C13 P1 C14 C19 31.8(5)
C19 C14 C15 C16 -0.2(7)
P1 C14 C15 C16 -177.5(4)
C14 C15 C16 C17 0.6(8)
C15 C16 C17 C18 -0.4(9)
C16 C17 C18 C19 -0.2(9)
C17 C18 C19 C14 0.6(8)
C15 C14 C19 C18 -0.4(7)
P1 C14 C19 C18 176.7(4)
O1 P1 C20 C25 -3.4(4)
C14 P1 C20 C25 -125.5(4)
C13 P1 C20 C25 119.0(4)
O1 P1 C20 C21 175.9(4)
C14 P1 C20 C21 53.8(4)
C13 P1 C20 C21 -61.7(4)
C25 C20 C21 C22 -0.5(7)
P1 C20 C21 C22 -179.8(4)
C20 C21 C22 C23 0.4(8)
C21 C22 C23 C24 -0.3(8)
C22 C23 C24 C25 0.1(8)
C23 C24 C25 C20 -0.2(8)
C21 C20 C25 C24 0.4(7)
P1 C20 C25 C24 179.7(4)
C3 C2 C26 P2 -92.5(5)
C1 C2 C26 P2 88.3(5)
O2 P2 C26 C2 -58.6(4)
C27 P2 C26 C2 62.4(4)
C33 P2 C26 C2 175.9(3)
O2 P2 C27 C32 166.6(4)
C33 P2 C27 C32 -70.5(4)
C26 P2 C27 C32 44.7(4)
O2 P2 C27 C28 -19.4(4)
C33 P2 C27 C28 103.5(4)
C26 P2 C27 C28 -141.3(4)
C32 C27 C28 C29 1.3(7)
P2 C27 C28 C29 -172.9(4)
C27 C28 C29 C30 -1.8(7)
C28 C29 C30 C31 0.3(8)
C29 C30 C31 C32 1.6(8)
C30 C31 C32 C27 -2.1(7)
C28 C27 C32 C31 0.6(7)
P2 C27 C32 C31 174.6(4)
O2 P2 C33 C34 -117.9(6)
C27 P2 C33 C34 122.4(6)
C26 P2 C33 C34 5.5(7)
O2 P2 C33 C38 66.7(5)
C27 P2 C33 C38 -53.0(5)
C26 P2 C33 C38 -169.9(5)
C38 C33 C34 C35 -1.1(12)
P2 C33 C34 C35 -176.6(7)
C33 C34 C35 C36 0.6(14)
C34 C35 C36 C37 -0.3(13)
C35 C36 C37 C38 0.6(11)
C34 C33 C38 C37 1.4(10)
P2 C33 C38 C37 177.1(5)
C36 C37 C38 C33 -1.1(11)
C50 S2 C39 C44 -2.3(3)
Pr2 S2 C39 C44 -114.8(3)
C50 S2 C39 C40 -179.9(4)
Pr2 S2 C39 C40 67.6(4)
C44 C39 C40 C41 2.3(6)
S2 C39 C40 C41 179.7(3)
C44 C39 C40 C64 -177.2(4)
S2 C39 C40 C64 0.2(6)
C39 C40 C41 C42 -2.2(6)
C64 C40 C41 C42 177.3(4)
C40 C41 C42 C43 0.6(7)
C41 C42 C43 C44 1.1(7)
C40 C39 C44 C43 -0.7(7)
S2 C39 C44 C43 -178.4(3)
C40 C39 C44 C45 179.1(4)
S2 C39 C44 C45 1.3(5)
C42 C43 C44 C39 -1.1(7)
C42 C43 C44 C45 179.2(4)
C39 C44 C45 C46 -178.8(5)
C43 C44 C45 C46 0.9(8)
C39 C44 C45 C50 0.7(5)
C43 C44 C45 C50 -179.6(4)
C50 C45 C46 C47 2.1(7)
C44 C45 C46 C47 -178.5(4)
C45 C46 C47 C48 -1.2(7)
C46 C47 C48 C49 -0.7(7)
C47 C48 C49 C50 1.6(7)
C47 C48 C49 C51 -176.8(4)
C48 C49 C50 C45 -0.7(6)
C51 C49 C50 C45 177.7(4)
C48 C49 C50 S2 -178.8(3)
C51 C49 C50 S2 -0.4(6)
C46 C45 C50 C49 -1.2(7)
C44 C45 C50 C49 179.3(4)
C46 C45 C50 S2 177.1(3)
C44 C45 C50 S2 -2.4(5)
C39 S2 C50 C49 -179.1(4)
Pr2 S2 C50 C49 -67.7(4)
C39 S2 C50 C45 2.6(3)
Pr2 S2 C50 C45 114.0(3)
C48 C49 C51 P3 -89.9(5)
C50 C49 C51 P3 91.8(4)
O3 P3 C51 C49 -59.9(4)
C58 P3 C51 C49 61.6(4)
C52 P3 C51 C49 172.9(3)
O3 P3 C52 C53 -108.8(4)
C58 P3 C52 C53 130.9(4)
C51 P3 C52 C53 16.4(5)
O3 P3 C52 C57 75.6(4)
C58 P3 C52 C57 -44.7(4)
C51 P3 C52 C57 -159.2(4)
C57 C52 C53 C54 0.4(8)
P3 C52 C53 C54 -175.1(4)
C52 C53 C54 C55 0.1(8)
C53 C54 C55 C56 -0.9(8)
C54 C55 C56 C57 1.2(9)
C55 C56 C57 C52 -0.7(9)
C53 C52 C57 C56 -0.1(8)
P3 C52 C57 C56 175.7(4)
O3 P3 C58 C59 -12.3(4)
C52 P3 C58 C59 111.7(4)
C51 P3 C58 C59 -135.2(4)
O3 P3 C58 C63 172.4(3)
C52 P3 C58 C63 -63.7(4)
C51 P3 C58 C63 49.4(4)
C63 C58 C59 C60 -0.2(7)
P3 C58 C59 C60 -175.6(4)
C58 C59 C60 C61 0.0(8)
C59 C60 C61 C62 -0.3(8)
C60 C61 C62 C63 0.9(8)
C61 C62 C63 C58 -1.2(7)
C59 C58 C63 C62 0.9(7)
P3 C58 C63 C62 176.2(4)
C41 C40 C64 P4 88.7(4)
C39 C40 C64 P4 -91.8(4)
O4 P4 C64 C40 55.2(4)
C71 P4 C64 C40 -179.0(3)
C65 P4 C64 C40 -65.0(4)
O4 P4 C65 C70 167.6(4)
C71 P4 C65 C70 45.0(5)
C64 P4 C65 C70 -70.1(5)
O4 P4 C65 C66 -9.8(5)
C71 P4 C65 C66 -132.4(4)
C64 P4 C65 C66 112.6(4)
C70 C65 C66 C67 0.2(8)
P4 C65 C66 C67 177.5(4)
C65 C66 C67 C68 0.1(9)
C66 C67 C68 C69 0.2(9)
C67 C68 C69 C70 -0.7(9)
C68 C69 C70 C65 1.0(8)
C66 C65 C70 C69 -0.7(8)
P4 C65 C70 C69 -178.0(4)
O4 P4 C71 C72 -37.1(5)
C65 P4 C71 C72 82.1(4)
C64 P4 C71 C72 -161.8(4)
O4 P4 C71 C76 145.6(4)
C65 P4 C71 C76 -95.2(5)
C64 P4 C71 C76 20.9(5)
C76 C71 C72 C73 0.8(9)
P4 C71 C72 C73 -176.6(5)
C71 C72 C73 C74 -2.5(11)
C72 C73 C74 C75 2.7(12)
C73 C74 C75 C76 -1.3(12)
C74 C75 C76 C71 -0.4(10)
C72 C71 C76 C75 0.6(9)
P4 C71 C76 C75 177.9(5)
